data_2221457
loop_
_publ_author_name
'Heilmann-Brohl, Julia'
'Jaouen, G\'erard'
'Bolte, Michael'

_publ_section_title
;
 4-(3-Methoxyphenoxy)butyric acid
;
_journal_coeditor_code NG2557
_journal_issue 4
_journal_name_full 'Acta Crystallographica Section E'
_journal_page_first o778
_journal_paper_doi 10.1107/S1600536809008186
_journal_volume 65
_journal_year 2009
_chemical_formula_iupac 'C11 H14 O4'
_chemical_formula_moiety 'C11 H14 O4'
_chemical_formula_sum 'C11 H14 O4'
_chemical_formula_weight 210.22
_chemical_name_systematic
;
4-(3-Methoxyphenoxy)butyric acid
;
_space_group_IT_number 14
_symmetry_cell_setting monoclinic
_symmetry_space_group_name_Hall '-P 2yn'
_symmetry_space_group_name_H-M 'P 1 21/n 1'
_atom_sites_solution_hydrogens geom
_atom_sites_solution_primary direct
_atom_sites_solution_secondary difmap
_audit_creation_method SHELXL-97
_cell_angle_alpha 90.00
_cell_angle_beta 90.822(5)
_cell_angle_gamma 90.00
_cell_formula_units_Z 4
_cell_length_a 9.6509(6)
_cell_length_b 5.3998(4)
_cell_length_c 20.2033(13)
_cell_measurement_reflns_used 15224
_cell_measurement_temperature 173(2)
_cell_measurement_theta_max 29.5
_cell_measurement_theta_min 3.7
_cell_volume 1052.74(12)
_computing_cell_refinement 'X-AREA (Stoe & Cie, 2001)'
_computing_data_collection 'X-AREA (Stoe & Cie, 2001)'
_computing_data_reduction 'X-AREA (Stoe & Cie, 2001)'
_computing_molecular_graphics 'XP in SHELXTL-Plus (Sheldrick, 2008) and Mercury (Bruno <i>et al.</i>,  2002)'
_computing_publication_material 'SHELXL97 (Sheldrick, 2008) and PLATON (Spek, 2009)'
_computing_structure_refinement 'SHELXL97 (Sheldrick, 2008)'
_computing_structure_solution 'SHELXS97 (Sheldrick, 2008)'
_diffrn_ambient_temperature 173(2)
_diffrn_measured_fraction_theta_full 0.997
_diffrn_measured_fraction_theta_max 0.997
_diffrn_measurement_device_type 'Stoe IPDS-II two-circle'
_diffrn_measurement_method \w
_diffrn_radiation_monochromator graphite
_diffrn_radiation_source 'fine-focus sealed tube'
_diffrn_radiation_type MoK\a
_diffrn_radiation_wavelength 0.71073
_diffrn_reflns_av_R_equivalents 0.0572
_diffrn_reflns_av_sigmaI/netI 0.0315
_diffrn_reflns_limit_h_max 13
_diffrn_reflns_limit_h_min -13
_diffrn_reflns_limit_k_max 7
_diffrn_reflns_limit_k_min -7
_diffrn_reflns_limit_l_max 25
_diffrn_reflns_limit_l_min -28
_diffrn_reflns_number 15489
_diffrn_reflns_theta_full 25.00
_diffrn_reflns_theta_max 29.56
_diffrn_reflns_theta_min 3.66
_diffrn_standards_number 0
_exptl_absorpt_coefficient_mu 0.101
_exptl_absorpt_correction_type none
_exptl_crystal_colour colourless
_exptl_crystal_density_diffrn 1.326
_exptl_crystal_density_method 'not measured'
_exptl_crystal_description block
_exptl_crystal_F_000 448
_exptl_crystal_size_max 0.32
_exptl_crystal_size_mid 0.27
_exptl_crystal_size_min 0.25
_refine_diff_density_max 0.313
_refine_diff_density_min -0.202
_refine_ls_extinction_coef 0.048(5)
_refine_ls_extinction_expression Fc^*^=kFc[1+0.001xFc^2^\l^3^/sin(2\q)]^-1/4^
_refine_ls_extinction_method 'SHELXL97 (Sheldrick, 2008)'
_refine_ls_goodness_of_fit_ref 1.073
_refine_ls_hydrogen_treatment mixed
_refine_ls_matrix_type full
_refine_ls_number_parameters 142
_refine_ls_number_reflns 2945
_refine_ls_number_restraints 0
_refine_ls_restrained_S_all 1.073
_refine_ls_R_factor_all 0.0504
_refine_ls_R_factor_gt 0.0426
_refine_ls_shift/su_max 0.001
_refine_ls_shift/su_mean 0.000
_refine_ls_structure_factor_coef Fsqd
_refine_ls_weighting_details 'calc w=1/[\s^2^(Fo^2^)+(0.0677P)^2^+0.1161P] where P=(Fo^2^+2Fc^2^)/3'
_refine_ls_weighting_scheme calc
_refine_ls_wR_factor_gt 0.1156
_refine_ls_wR_factor_ref 0.1202
_reflns_number_gt 2458
_reflns_number_total 2945
_reflns_threshold_expression I>2\s(I)
_cod_data_source_file ng2557.cif
_cod_data_source_block I
_cod_depositor_comments
;
The following automatic conversions were performed:
'_symmetry_cell_setting' value 'Monoclinic' changed to 'monoclinic'
according to '/home/saulius/struct/CIF-dictionaries/cif_core.dic'
dictionary named 'cif_core.dic' version 2.4.1 from 2010-06-29.

Automatic conversion script
Id: cif_fix_enum 1527 2010-12-29 10:47:43Z saulius 

The following automatic conversions were performed:

'_symmetry_cell_setting' value 'Monoclinic' changed to 'monoclinic'
according to /home/saulius/struct/CIF-dictionaries/cif_core.dic
dictionary named 'cif_core.dic' version 2.4.1 from 2010-06-29.

Automatic conversion script
Id: cif_fix_values 1715 2011-07-08 13:25:40Z adriana 
;
_cod_original_sg_symbol_H-M 'P 21/n'
_cod_database_code 2221457
_cod_database_fobs_code 2221457

loop_
_symmetry_equiv_pos_as_xyz
'x, y, z'
'-x+1/2, y+1/2, -z+1/2'
'-x, -y, -z'
'x-1/2, -y-1/2, z-1/2'

loop_
_atom_site_type_symbol
_atom_site_label
_atom_site_fract_x
_atom_site_fract_y
_atom_site_fract_z
_atom_site_U_iso_or_equiv
_atom_site_adp_type
_atom_site_calc_flag
_atom_site_refinement_flags
_atom_site_occupancy
_atom_site_disorder_assembly
_atom_site_disorder_group
O O1 0.32321(7) 0.55314(15) 0.64594(4) 0.03035(19) Uani d . 1 . .
C C1 0.36009(11) 0.72446(18) 0.59488(5) 0.0263(2) Uani d . 1 . .
H H1A 0.3840 0.6344 0.5539 0.032 Uiso calc R 1 . .
H H1B 0.4411 0.8248 0.6091 0.032 Uiso calc R 1 . .
C C2 0.23475(10) 0.89015(19) 0.58265(5) 0.0265(2) Uani d . 1 . .
H H2A 0.2151 0.9860 0.6232 0.032 Uiso calc R 1 . .
H H2B 0.1527 0.7866 0.5721 0.032 Uiso calc R 1 . .
C C3 0.26116(11) 1.0679(2) 0.52546(5) 0.0286(2) Uani d . 1 . .
H H3A 0.3491 1.1572 0.5343 0.034 Uiso calc R 1 . .
H H3B 0.2727 0.9704 0.4844 0.034 Uiso calc R 1 . .
C C4 0.14701(11) 1.25525(19) 0.51430(5) 0.0269(2) Uani d . 1 . .
O O41 0.17803(9) 1.41971(15) 0.46803(4) 0.0342(2) Uani d . 1 . .
H H41 0.1036(18) 1.526(3) 0.4617(8) 0.056(5) Uiso d . 1 . .
O O42 0.03810(8) 1.25686(16) 0.54438(5) 0.0382(2) Uani d . 1 . .
C C11 0.42179(10) 0.38789(18) 0.66811(5) 0.0245(2) Uani d . 1 . .
C C12 0.55358(10) 0.36401(18) 0.64103(5) 0.0253(2) Uani d . 1 . .
H H12 0.5814 0.4682 0.6058 0.030 Uiso calc R 1 . .
C C13 0.64437(10) 0.18317(18) 0.66685(5) 0.0243(2) Uani d . 1 . .
C C14 0.60524(11) 0.02991(19) 0.71884(5) 0.0263(2) Uani d . 1 . .
H H14 0.6668 -0.0927 0.7358 0.032 Uiso calc R 1 . .
C C15 0.47284(10) 0.06066(19) 0.74563(5) 0.0278(2) Uani d . 1 . .
H H15 0.4454 -0.0420 0.7813 0.033 Uiso calc R 1 . .
C C16 0.38130(11) 0.23721(19) 0.72120(5) 0.0270(2) Uani d . 1 . .
H H16 0.2923 0.2562 0.7401 0.032 Uiso calc R 1 . .
O O13 0.77149(8) 0.17389(15) 0.63728(4) 0.0316(2) Uani d . 1 . .
C C17 0.86678(11) -0.0111(2) 0.66159(5) 0.0334(3) Uani d . 1 . .
H H17A 0.8863 0.0179 0.7087 0.050 Uiso calc R 1 . .
H H17B 0.9532 -0.0014 0.6369 0.050 Uiso calc R 1 . .
H H17C 0.8257 -0.1758 0.6558 0.050 Uiso calc R 1 . .

loop_
_atom_site_aniso_label
_atom_site_aniso_U_11
_atom_site_aniso_U_22
_atom_site_aniso_U_33
_atom_site_aniso_U_12
_atom_site_aniso_U_13
_atom_site_aniso_U_23
O1 0.0250(4) 0.0310(4) 0.0350(4) 0.0067(3) 0.0021(3) 0.0095(3)
C1 0.0255(5) 0.0255(5) 0.0277(5) 0.0032(4) -0.0012(4) 0.0029(4)
C2 0.0262(5) 0.0251(5) 0.0281(5) 0.0052(4) -0.0032(4) 0.0004(4)
C3 0.0290(5) 0.0275(5) 0.0294(5) 0.0056(4) -0.0011(4) 0.0014(4)
C4 0.0291(5) 0.0247(5) 0.0268(5) 0.0022(4) -0.0036(4) 0.0007(4)
O41 0.0362(4) 0.0313(4) 0.0351(4) 0.0080(3) 0.0025(3) 0.0096(3)
O42 0.0318(4) 0.0371(5) 0.0458(5) 0.0105(3) 0.0055(4) 0.0148(4)
C11 0.0238(4) 0.0231(4) 0.0266(5) 0.0024(3) -0.0027(4) 0.0014(4)
C12 0.0263(5) 0.0255(5) 0.0240(4) 0.0018(3) -0.0002(3) 0.0035(3)
C13 0.0237(4) 0.0257(4) 0.0235(4) 0.0021(3) -0.0008(3) -0.0002(4)
C14 0.0273(5) 0.0250(5) 0.0265(5) 0.0018(4) -0.0033(4) 0.0035(4)
C15 0.0280(5) 0.0282(5) 0.0273(5) -0.0025(4) -0.0011(4) 0.0050(4)
C16 0.0245(5) 0.0286(5) 0.0280(5) -0.0010(4) 0.0002(4) 0.0020(4)
O13 0.0266(4) 0.0380(4) 0.0303(4) 0.0100(3) 0.0048(3) 0.0095(3)
C17 0.0301(5) 0.0382(6) 0.0319(5) 0.0128(4) 0.0026(4) 0.0059(4)

loop_
_atom_type_symbol
_atom_type_description
_atom_type_scat_dispersion_real
_atom_type_scat_dispersion_imag
_atom_type_scat_source
C C 0.0033 0.0016 'International Tables Vol C Tables 4.2.6.8 and 6.1.1.4'
H H 0.0000 0.0000 'International Tables Vol C Tables 4.2.6.8 and 6.1.1.4'
O O 0.0106 0.0060 'International Tables Vol C Tables 4.2.6.8 and 6.1.1.4'

loop_
_geom_angle_atom_site_label_1
_geom_angle_atom_site_label_2
_geom_angle_atom_site_label_3
_geom_angle_site_symmetry_1
_geom_angle_site_symmetry_3
_geom_angle
_geom_angle_publ_flag
C11 O1 C1 . . 118.38(8) ?
O1 C1 C2 . . 106.92(8) ?
O1 C1 H1A . . 110.3 ?
C2 C1 H1A . . 110.3 ?
O1 C1 H1B . . 110.3 ?
C2 C1 H1B . . 110.3 ?
H1A C1 H1B . . 108.6 ?
C1 C2 C3 . . 110.58(8) ?
C1 C2 H2A . . 109.5 ?
C3 C2 H2A . . 109.5 ?
C1 C2 H2B . . 109.5 ?
C3 C2 H2B . . 109.5 ?
H2A C2 H2B . . 108.1 ?
C4 C3 C2 . . 113.88(9) ?
C4 C3 H3A . . 108.8 ?
C2 C3 H3A . . 108.8 ?
C4 C3 H3B . . 108.8 ?
C2 C3 H3B . . 108.8 ?
H3A C3 H3B . . 107.7 ?
O42 C4 O41 . . 123.38(9) ?
O42 C4 C3 . . 124.16(9) ?
O41 C4 C3 . . 112.46(9) ?
C4 O41 H41 . . 109.2(11) ?
O1 C11 C12 . . 124.18(9) ?
O1 C11 C16 . . 115.18(9) ?
C12 C11 C16 . . 120.64(9) ?
C11 C12 C13 . . 118.96(9) ?
C11 C12 H12 . . 120.5 ?
C13 C12 H12 . . 120.5 ?
O13 C13 C14 . . 124.03(9) ?
O13 C13 C12 . . 114.80(8) ?
C14 C13 C12 . . 121.16(9) ?
C13 C14 C15 . . 118.56(9) ?
C13 C14 H14 . . 120.7 ?
C15 C14 H14 . . 120.7 ?
C16 C15 C14 . . 121.53(9) ?
C16 C15 H15 . . 119.2 ?
C14 C15 H15 . . 119.2 ?
C15 C16 C11 . . 119.14(9) ?
C15 C16 H16 . . 120.4 ?
C11 C16 H16 . . 120.4 ?
C13 O13 C17 . . 116.57(8) ?
O13 C17 H17A . . 109.5 ?
O13 C17 H17B . . 109.5 ?
H17A C17 H17B . . 109.5 ?
O13 C17 H17C . . 109.5 ?
H17A C17 H17C . . 109.5 ?
H17B C17 H17C . . 109.5 ?

loop_
_geom_bond_atom_site_label_1
_geom_bond_atom_site_label_2
_geom_bond_site_symmetry_2
_geom_bond_distance
_geom_bond_publ_flag
O1 C11 . 1.3747(11) ?
O1 C1 . 1.4343(12) ?
C1 C2 . 1.5219(13) ?
C1 H1A . 0.9900 ?
C1 H1B . 0.9900 ?
C2 C3 . 1.5263(14) ?
C2 H2A . 0.9900 ?
C2 H2B . 0.9900 ?
C3 C4 . 1.5103(14) ?
C3 H3A . 0.9900 ?
C3 H3B . 0.9900 ?
C4 O42 . 1.2217(13) ?
C4 O41 . 1.3268(13) ?
O41 H41 . 0.927(18) ?
C11 C12 . 1.3977(13) ?
C11 C16 . 1.4061(14) ?
C12 C13 . 1.4072(13) ?
C12 H12 . 0.9500 ?
C13 O13 . 1.3732(12) ?
C13 C14 . 1.3935(14) ?
C14 C15 . 1.4047(14) ?
C14 H14 . 0.9500 ?
C15 C16 . 1.3858(14) ?
C15 H15 . 0.9500 ?
C16 H16 . 0.9500 ?
O13 C17 . 1.4394(12) ?
C17 H17A . 0.9800 ?
C17 H17B . 0.9800 ?
C17 H17C . 0.9800 ?

loop_
_geom_hbond_atom_site_label_D
_geom_hbond_atom_site_label_H
_geom_hbond_atom_site_label_A
_geom_hbond_site_symmetry_A
_geom_hbond_distance_DH
_geom_hbond_distance_HA
_geom_hbond_distance_DA
_geom_hbond_angle_DHA
O41 H41 O42 3_586 0.927(18) 1.804(19) 2.7292(11) 175.5(16)
C17 H17B O42 1_645 0.98 2.48 3.2477(14) 135

loop_
_geom_torsion_atom_site_label_1
_geom_torsion_atom_site_label_2
_geom_torsion_atom_site_label_3
_geom_torsion_atom_site_label_4
_geom_torsion_site_symmetry_1
_geom_torsion_site_symmetry_2
_geom_torsion_site_symmetry_3
_geom_torsion_site_symmetry_4
_geom_torsion
_geom_torsion_publ_flag
C11 O1 C1 C2 . . . . -177.45(8) ?
O1 C1 C2 C3 . . . . -176.12(8) ?
C1 C2 C3 C4 . . . . -174.52(9) ?
C2 C3 C4 O42 . . . . -5.13(16) ?
C2 C3 C4 O41 . . . . 174.73(9) ?
C1 O1 C11 C12 . . . . -4.53(15) ?
C1 O1 C11 C16 . . . . 175.88(9) ?
O1 C11 C12 C13 . . . . -178.30(9) ?
C16 C11 C12 C13 . . . . 1.27(15) ?
C11 C12 C13 O13 . . . . -179.83(9) ?
C11 C12 C13 C14 . . . . -0.36(15) ?
O13 C13 C14 C15 . . . . 178.91(9) ?
C12 C13 C14 C15 . . . . -0.52(15) ?
C13 C14 C15 C16 . . . . 0.51(16) ?
C14 C15 C16 C11 . . . . 0.38(16) ?
O1 C11 C16 C15 . . . . 178.32(9) ?
C12 C11 C16 C15 . . . . -1.28(15) ?
C14 C13 O13 C17 . . . . 1.43(15) ?
C12 C13 O13 C17 . . . . -179.11(9) ?

loop_
_cod_related_entry_id
_cod_related_entry_database
_cod_related_entry_code
1 ChemSpider 11685482
